data_7109288
loop_
_publ_author_name
'Jiawei Chen'
'Roger A. Lalancette'
'Frieder Jakle'

_publ_section_title
;
 Synthesis and Lewis acid properties of a ferrocene-based planar-chiral
 borenium cation
;
_journal_name_full Chem.Commun.
_journal_page_first 4893
_journal_paper_doi 10.1039/c3cc41556b
_journal_volume 49
_journal_year 2013
_chemical_formula_moiety '2(C16 Al F36 O4), 2(C23 H21 B Fe N), C H Cl3'
_chemical_formula_sum 'C79 H43 Al2 B2 Cl3 F72 Fe2 N2 O8'
_chemical_formula_weight 2809.78
_chemical_name_systematic
;
?
;
_space_group_IT_number 19
_symmetry_cell_setting orthorhombic
_symmetry_space_group_name_Hall 'P 2ac 2ab'
_symmetry_space_group_name_H-M 'P 21 21 21'
_atom_sites_solution_hydrogens geom
_atom_sites_solution_primary direct
_atom_sites_solution_secondary difmap
_audit_creation_method SHELXL-97
_cell_angle_alpha 90.00
_cell_angle_beta 90.00
_cell_angle_gamma 90.00
_cell_formula_units_Z 4
_cell_length_a 15.9616(4)
_cell_length_b 20.3519(6)
_cell_length_c 30.5167(8)
_cell_measurement_reflns_used 9911
_cell_measurement_temperature 100(2)
_cell_measurement_theta_max 70.83
_cell_measurement_theta_min 2.77
_cell_volume 9913.3(5)
_computing_cell_refinement 'APEX 2'
_computing_data_collection 'APEX 2 (Bruker, 2006)'
_computing_data_reduction 'SAINT (Bruker, 2005)'
_computing_molecular_graphics SHELXTL
_computing_publication_material SHELXTL
_computing_structure_refinement SHELXTL
_computing_structure_solution 'SHELXTL (Sheldrick, 2008b)'
_diffrn_ambient_temperature 100(2)
_diffrn_measured_fraction_theta_full 0.975
_diffrn_measured_fraction_theta_max 0.919
_diffrn_measurement_device_type 'Bruker SMART CCD Apex-II area-detector'
_diffrn_measurement_method '\f and \w'
_diffrn_radiation_monochromator graphite
_diffrn_radiation_source 'fine-focus sealed tube'
_diffrn_radiation_type CuK\a
_diffrn_radiation_wavelength 1.54178
_diffrn_reflns_av_R_equivalents 0.034
_diffrn_reflns_av_sigmaI/netI 0.047
_diffrn_reflns_limit_h_max 18
_diffrn_reflns_limit_h_min -18
_diffrn_reflns_limit_k_max 20
_diffrn_reflns_limit_k_min -23
_diffrn_reflns_limit_l_max 35
_diffrn_reflns_limit_l_min -36
_diffrn_reflns_number 98318
_diffrn_reflns_theta_full 67.50
_diffrn_reflns_theta_max 71.60
_diffrn_reflns_theta_min 2.61
_diffrn_standards_decay_% 0
_diffrn_standards_number 0
_exptl_absorpt_coefficient_mu 5.044
_exptl_absorpt_correction_T_max 0.346
_exptl_absorpt_correction_T_min 0.220
_exptl_absorpt_correction_type numerical
_exptl_absorpt_process_details 'SADABS (Sheldrick, 2008a)'
_exptl_crystal_colour purple
_exptl_crystal_density_diffrn 1.883
_exptl_crystal_density_method 'not measured'
_exptl_crystal_description block
_exptl_crystal_F_000 5528
_exptl_crystal_size_max 0.43
_exptl_crystal_size_mid 0.28
_exptl_crystal_size_min 0.27
_refine_diff_density_max 1.37
_refine_diff_density_min -0.69
_refine_diff_density_rms 0.11
_refine_ls_abs_structure_details 'Flack (1983), 7785 Friedel pairs'
_refine_ls_abs_structure_Flack 0.019(5)
_refine_ls_extinction_method none
_refine_ls_goodness_of_fit_ref 1.02
_refine_ls_hydrogen_treatment constr
_refine_ls_matrix_type full
_refine_ls_number_parameters 1535
_refine_ls_number_reflns 17455
_refine_ls_number_restraints 15
_refine_ls_restrained_S_all 1.03
_refine_ls_R_factor_all 0.076
_refine_ls_R_factor_gt 0.068
_refine_ls_shift/su_max 0.01
_refine_ls_shift/su_mean 0.00
_refine_ls_structure_factor_coef Fsqd
_refine_ls_weighting_details 'calc w=1/[\s^2^(Fo^2^)+(0.1140P)^2^+21.1538P] where P=(Fo^2^+2Fc^2^)/3'
_refine_ls_weighting_scheme calc
_refine_ls_wR_factor_gt 0.180
_refine_ls_wR_factor_ref 0.187
_reflns_number_gt 15330
_reflns_number_total 17455
_reflns_threshold_expression I>2\s(I)
_cod_data_source_file c3cc41556b.txt
_cod_data_source_block 051711_z
_cod_database_code 7109288

loop_
_symmetry_equiv_pos_as_xyz
'x, y, z'
'-x+1/2, -y, z+1/2'
'-x, y+1/2, -z+1/2'
'x+1/2, -y+1/2, -z'

loop_
_atom_site_label
_atom_site_type_symbol
_atom_site_fract_x
_atom_site_fract_y
_atom_site_fract_z
_atom_site_U_iso_or_equiv
_atom_site_adp_type
_atom_site_occupancy
_atom_site_symmetry_multiplicity
_atom_site_calc_flag
_atom_site_refinement_flags
Fe1 Fe 0.81677(5) 0.10429(4) 0.17952(3) 0.02282(19) Uani 1 1 d .
C1 C 0.8024(4) 0.0116(3) 0.15644(18) 0.0238(11) Uani 1 1 d .
N1 N 0.9363(3) -0.0243(2) 0.14455(14) 0.0228(9) Uani 1 1 d .
B1 B 0.9329(4) -0.0049(3) 0.19345(19) 0.0229(12) Uani 1 1 d .
C2 C 0.8406(4) 0.0105(3) 0.19990(17) 0.0234(11) Uani 1 1 d .
C3 C 0.7813(4) 0.0415(3) 0.22854(19) 0.0281(12) Uani 1 1 d .
H3 H 0.7891 0.0492 0.2606 0.034 Uiso 1 1 calc R
C4 C 0.7097(4) 0.0594(3) 0.2037(2) 0.0303(13) Uani 1 1 d .
H4 H 0.6599 0.0832 0.2156 0.036 Uiso 1 1 calc R
C5 C 0.7221(4) 0.0429(3) 0.1585(2) 0.0270(12) Uani 1 1 d .
H5 H 0.6824 0.0507 0.1337 0.032 Uiso 1 1 calc R
C6 C 0.8679(4) 0.1868(3) 0.2083(2) 0.0329(13) Uani 1 1 d .
H6 H 0.8766 0.1936 0.2404 0.039 Uiso 1 1 calc R
C7 C 0.7938(4) 0.2032(3) 0.1842(2) 0.0328(13) Uani 1 1 d .
H7 H 0.7420 0.2244 0.1961 0.039 Uiso 1 1 calc R
C8 C 0.8087(4) 0.1852(3) 0.1401(2) 0.0360(14) Uani 1 1 d .
H8 H 0.7685 0.1910 0.1153 0.043 Uiso 1 1 calc R
C9 C 0.8895(4) 0.1582(3) 0.1368(2) 0.0332(14) Uani 1 1 d .
H9 H 0.9161 0.1413 0.1094 0.040 Uiso 1 1 calc R
C10 C 0.9268(4) 0.1590(3) 0.1788(2) 0.0284(12) Uani 1 1 d .
H10 H 0.9840 0.1427 0.1864 0.034 Uiso 1 1 calc R
C12 C 0.8540(4) -0.0221(3) 0.07880(19) 0.0265(12) Uani 1 1 d .
C13 C 0.9206(4) -0.0506(3) 0.05734(19) 0.0292(12) Uani 1 1 d .
H13 H 0.9162 -0.0586 0.0268 0.035 Uiso 1 1 calc R
C14 C 0.9941(4) -0.0679(3) 0.0787(2) 0.0277(12) Uani 1 1 d .
C15 C 1.0005(4) -0.0530(3) 0.12279(19) 0.0243(11) Uani 1 1 d .
H15 H 1.0507 -0.0632 0.1381 0.029 Uiso 1 1 calc R
C16 C 0.7738(4) -0.0039(3) 0.0555(2) 0.0376(14) Uani 1 1 d .
H16A H 0.7812 -0.0096 0.0238 0.056 Uiso 1 1 calc R
H16B H 0.7599 0.0421 0.0617 0.056 Uiso 1 1 calc R
H16C H 0.7283 -0.0323 0.0657 0.056 Uiso 1 1 calc R
C17 C 1.0637(4) -0.1037(3) 0.0556(2) 0.0353(14) Uani 1 1 d .
H17A H 1.1038 -0.1202 0.0773 0.053 Uiso 1 1 calc R
H17B H 1.0922 -0.0735 0.0355 0.053 Uiso 1 1 calc R
H17C H 1.0403 -0.1406 0.0390 0.053 Uiso 1 1 calc R
C18 C 1.0070(4) -0.0011(3) 0.22481(19) 0.0260(12) Uani 1 1 d .
C19 C 1.0917(4) 0.0049(3) 0.2127(2) 0.0340(14) Uani 1 1 d .
H19 H 1.1057 0.0070 0.1825 0.041 Uiso 1 1 calc R
C20 C 1.1559(5) 0.0079(3) 0.2437(3) 0.0465(18) Uani 1 1 d .
H20 H 1.2127 0.0129 0.2349 0.056 Uiso 1 1 calc R
C21 C 1.1340(5) 0.0033(3) 0.2880(2) 0.0458(19) Uani 1 1 d .
H21 H 1.1770 0.0033 0.3096 0.055 Uiso 1 1 calc R
C22 C 1.0513(5) -0.0011(3) 0.3012(2) 0.0450(18) Uani 1 1 d .
H22 H 1.0377 -0.0034 0.3315 0.054 Uiso 1 1 calc R
C23 C 0.9890(4) -0.0021(3) 0.2702(2) 0.0325(13) Uani 1 1 d .
H23 H 0.9323 -0.0035 0.2795 0.039 Uiso 1 1 calc R
Fe2 Fe 0.87213(5) 0.74829(4) 0.18654(3) 0.02266(19) Uani 1 1 d .
N2 N 0.7938(3) 0.8675(2) 0.25249(16) 0.0298(11) Uani 1 1 d .
B2 B 0.8862(5) 0.8449(3) 0.2563(2) 0.0301(14) Uani 1 1 d .
C24 C 0.8331(3) 0.8428(3) 0.1824(2) 0.0260(11) Uani 1 1 d .
C25 C 0.9095(4) 0.8379(3) 0.20760(18) 0.0262(12) Uani 1 1 d .
C26 C 0.9713(4) 0.8103(3) 0.1801(2) 0.0304(12) Uani 1 1 d .
H26 H 1.0306 0.8007 0.1884 0.036 Uiso 1 1 calc R
C27 C 0.9339(4) 0.7997(3) 0.13816(19) 0.0324(14) Uani 1 1 d .
H27 H 0.9626 0.7797 0.1123 0.039 Uiso 1 1 calc R
C28 C 0.8488(4) 0.8194(3) 0.13957(19) 0.0310(13) Uani 1 1 d .
H28 H 0.8074 0.8164 0.1151 0.037 Uiso 1 1 calc R
C29 C 0.7763(4) 0.6886(3) 0.2101(2) 0.0337(14) Uani 1 1 d .
H29 H 0.7183 0.7030 0.2181 0.040 Uiso 1 1 calc R
C30 C 0.8461(4) 0.6859(3) 0.2383(2) 0.0337(14) Uani 1 1 d .
H30 H 0.8461 0.6987 0.2700 0.040 Uiso 1 1 calc R
C31 C 0.9163(4) 0.6641(3) 0.2147(2) 0.0347(14) Uani 1 1 d .
H31 H 0.9739 0.6572 0.2267 0.042 Uiso 1 1 calc R
C32 C 0.8900(4) 0.6516(3) 0.1710(2) 0.0330(14) Uani 1 1 d .
H32 H 0.9257 0.6343 0.1466 0.040 Uiso 1 1 calc R
C33 C 0.8033(4) 0.6670(3) 0.1684(2) 0.0350(14) Uani 1 1 d .
H33 H 0.7675 0.6633 0.1416 0.042 Uiso 1 1 calc R
C34 C 0.7638(4) 0.8636(3) 0.2107(2) 0.0277(12) Uani 1 1 d .
C35 C 0.6828(4) 0.8791(3) 0.2001(2) 0.0393(15) Uani 1 1 d .
C36 C 0.6321(5) 0.9025(3) 0.2342(3) 0.0489(19) Uani 1 1 d .
H36 H 0.5755 0.9137 0.2281 0.059 Uiso 1 1 calc R
C37 C 0.6623(5) 0.9099(3) 0.2769(3) 0.050(2) Uani 1 1 d .
C38 C 0.7430(5) 0.8906(3) 0.2849(2) 0.0393(15) Uani 1 1 d .
H38 H 0.7642 0.8934 0.3139 0.047 Uiso 1 1 calc R
C39 C 0.6497(5) 0.8722(4) 0.1538(3) 0.0495(19) Uani 1 1 d .
H39A H 0.6848 0.8977 0.1337 0.074 Uiso 1 1 calc R
H39B H 0.5920 0.8885 0.1526 0.074 Uiso 1 1 calc R
H39C H 0.6507 0.8258 0.1452 0.074 Uiso 1 1 calc R
C40 C 0.6081(7) 0.9394(5) 0.3129(3) 0.073(3) Uani 1 1 d .
H40A H 0.6339 0.9309 0.3415 0.109 Uiso 1 1 calc R
H40B H 0.5523 0.9195 0.3120 0.109 Uiso 1 1 calc R
H40C H 0.6032 0.9870 0.3084 0.109 Uiso 1 1 calc R
C41 C 0.9361(4) 0.8357(3) 0.29771(19) 0.0334(14) Uani 1 1 d .
C42 C 0.9038(6) 0.8220(4) 0.3403(2) 0.0455(18) Uani 1 1 d .
H42 H 0.8452 0.8163 0.3441 0.055 Uiso 1 1 calc R
C43 C 0.9555(6) 0.8168(4) 0.3756(2) 0.056(2) Uani 1 1 d .
H43 H 0.9325 0.8085 0.4037 0.067 Uiso 1 1 calc R
C44 C 1.0415(7) 0.8236(4) 0.3709(3) 0.059(2) Uani 1 1 d .
H44 H 1.0767 0.8200 0.3958 0.071 Uiso 1 1 calc R
C45 C 1.0756(6) 0.8353(3) 0.3311(2) 0.0486(18) Uani 1 1 d .
H45 H 1.1345 0.8399 0.3280 0.058 Uiso 1 1 calc R
C46 C 1.0231(5) 0.8405(3) 0.2943(2) 0.0369(15) Uani 1 1 d .
H46 H 1.0475 0.8474 0.2663 0.044 Uiso 1 1 calc R
F1A F 0.2294(5) 0.0851(6) 0.1482(2) 0.138(4) Uani 1 1 d D
O1A O 0.2752(3) 0.1450(2) 0.06166(14) 0.0308(9) Uani 1 1 d .
Al1A Al 0.37657(10) 0.16738(8) 0.07610(5) 0.0221(3) Uani 1 1 d .
C1A C 0.2082(4) 0.1086(3) 0.0729(2) 0.0334(13) Uani 1 1 d .
O2A O 0.3978(2) 0.2427(2) 0.05313(14) 0.0319(9) Uani 1 1 d .
F2A F 0.3053(2) 0.02599(19) 0.09282(14) 0.0433(9) Uani 1 1 d D
C2A C 0.2326(5) 0.0503(4) 0.1070(5) 0.228(16) Uani 1 1 d D
O3A O 0.3792(3) 0.1687(2) 0.13295(13) 0.0323(9) Uani 1 1 d .
F3A F 0.1749(2) 0.00143(19) 0.10105(13) 0.0428(9) Uani 1 1 d D
C3A C 0.1731(6) 0.0739(7) 0.0276(4) 0.35(2) Uani 1 1 d DU
O4A O 0.4514(3) 0.1120(2) 0.06015(13) 0.0335(9) Uani 1 1 d .
F4A F 0.2253(4) 0.0183(3) 0.0242(3) 0.118(3) Uani 1 1 d D
C4A C 0.1415(7) 0.1488(5) 0.0933(4) 0.224(16) Uani 1 1 d D
C5A C 0.3721(4) 0.3023(3) 0.0394(2) 0.0327(13) Uani 1 1 d .
F5A F 0.0860(3) 0.0656(4) 0.0369(2) 0.101(3) Uani 1 1 d D
C6A C 0.2957(5) 0.3284(3) 0.0647(2) 0.0417(16) Uani 1 1 d .
F6A F 0.1724(3) 0.1206(2) -0.00246(13) 0.0496(10) Uani 1 1 d D
C7A C 0.3529(5) 0.2998(4) -0.0091(2) 0.0476(18) Uani 1 1 d .
F7A F 0.1032(3) 0.1869(3) 0.0573(3) 0.080(2) Uani 1 1 d D
C8A C 0.4481(5) 0.3518(4) 0.0480(3) 0.0495(18) Uani 1 1 d .
F8A F 0.1779(3) 0.1918(2) 0.12499(16) 0.0586(12) Uani 1 1 d D
C9A C 0.4293(4) 0.1724(3) 0.16878(18) 0.0310(13) Uani 1 1 d .
F9A F 0.0859(3) 0.1135(3) 0.1190(2) 0.0822(19) Uani 1 1 d D
C10A C 0.5212(4) 0.1823(4) 0.1574(2) 0.0428(17) Uani 1 1 d .
F10A F 0.3006(3) 0.3135(2) 0.10725(14) 0.0533(11) Uani 1 1 d .
C11 C 0.8625(4) -0.0110(3) 0.12417(18) 0.0235(11) Uani 1 1 d .
C11A C 0.4161(5) 0.1094(4) 0.1968(2) 0.0429(16) Uani 1 1 d .
F11A F 0.2250(3) 0.2984(2) 0.05024(17) 0.0541(11) Uani 1 1 d .
C12A C 0.3975(4) 0.2342(3) 0.1953(2) 0.0383(15) Uani 1 1 d .
F12A F 0.2845(3) 0.3921(2) 0.06088(15) 0.0525(10) Uani 1 1 d .
C13A C 0.4963(4) 0.0813(3) 0.02779(19) 0.0311(13) Uani 1 1 d .
F13A F 0.3044(3) 0.2481(2) -0.01874(14) 0.0553(11) Uani 1 1 d .
C14A C 0.4417(4) 0.0718(4) -0.0137(2) 0.0410(16) Uani 1 1 d .
F14A F 0.3122(3) 0.3523(2) -0.02445(15) 0.0605(12) Uani 1 1 d .
C15A C 0.5745(4) 0.1221(4) 0.0170(2) 0.0398(15) Uani 1 1 d .
F15A F 0.4263(3) 0.2928(3) -0.03246(13) 0.0575(12) Uani 1 1 d .
C16A C 0.5226(4) 0.0129(3) 0.0468(2) 0.0329(14) Uani 1 1 d .
F16A F 0.4376(3) 0.4067(2) 0.02458(19) 0.0669(14) Uani 1 1 d .
F17A F 0.5187(3) 0.3245(2) 0.03603(16) 0.0550(11) Uani 1 1 d .
F18A F 0.4519(3) 0.3671(2) 0.09066(15) 0.0615(12) Uani 1 1 d .
F19A F 0.5322(2) 0.2233(2) 0.12389(12) 0.0452(10) Uani 1 1 d .
F20A F 0.5565(3) 0.1247(2) 0.14568(14) 0.0538(12) Uani 1 1 d .
F21A F 0.5668(3) 0.2052(3) 0.19099(14) 0.0547(11) Uani 1 1 d .
F22A F 0.4189(3) 0.0568(2) 0.17157(14) 0.0537(11) Uani 1 1 d .
F23A F 0.4779(3) 0.1027(2) 0.22656(13) 0.0576(12) Uani 1 1 d .
F24A F 0.3438(3) 0.1102(2) 0.21793(13) 0.0535(11) Uani 1 1 d .
F25A F 0.4264(3) 0.2890(2) 0.17766(14) 0.0482(10) Uani 1 1 d .
F26A F 0.4233(3) 0.2321(2) 0.23718(12) 0.0482(10) Uani 1 1 d .
F27A F 0.3158(3) 0.2375(2) 0.19641(12) 0.0448(9) Uani 1 1 d .
F28A F 0.3875(3) 0.0224(2) -0.00833(15) 0.0546(11) Uani 1 1 d .
F29A F 0.3988(3) 0.1259(2) -0.02239(14) 0.0580(12) Uani 1 1 d .
F30A F 0.4874(3) 0.0574(2) -0.04898(13) 0.0549(11) Uani 1 1 d .
F31A F 0.5530(3) 0.1746(2) -0.00750(15) 0.0563(12) Uani 1 1 d .
F32A F 0.6313(2) 0.0886(2) -0.00580(14) 0.0485(10) Uani 1 1 d .
F33A F 0.6131(3) 0.1440(2) 0.05209(15) 0.0547(11) Uani 1 1 d .
F34A F 0.5540(3) -0.02579(19) 0.01568(14) 0.0457(10) Uani 1 1 d .
F35A F 0.5823(3) 0.0200(2) 0.07681(14) 0.0494(10) Uani 1 1 d .
F36A F 0.4594(3) -0.0173(2) 0.06519(14) 0.0453(9) Uani 1 1 d .
Al1B Al 0.34521(10) 0.71353(8) 0.10118(5) 0.0227(3) Uani 1 1 d .
C1B C 0.5040(4) 0.6404(3) 0.11004(18) 0.0246(11) Uani 1 1 d .
O1B O 0.4257(3) 0.6606(2) 0.11533(14) 0.0325(9) Uani 1 1 d .
F1B F 0.5383(3) 0.7528(2) 0.10097(17) 0.0632(13) Uani 1 1 d .
O2B O 0.3649(3) 0.7412(2) 0.04871(13) 0.0344(10) Uani 1 1 d .
C2B C 0.5592(4) 0.6917(4) 0.0861(3) 0.0475(18) Uani 1 1 d .
F2B F 0.6401(3) 0.6851(3) 0.0941(2) 0.085(2) Uani 1 1 d .
C3B C 0.5426(5) 0.6247(3) 0.1560(2) 0.0398(15) Uani 1 1 d .
O3B O 0.2512(3) 0.6735(3) 0.1075(2) 0.0567(15) Uani 1 1 d .
F3B F 0.5462(3) 0.6919(2) 0.04369(13) 0.0492(11) Uani 1 1 d .
C4B C 0.5048(6) 0.5758(4) 0.0825(2) 0.053(2) Uani 1 1 d .
O4B O 0.3418(4) 0.7815(2) 0.13521(15) 0.0494(13) Uani 1 1 d .
F4B F 0.5631(3) 0.6808(2) 0.17606(15) 0.0625(13) Uani 1 1 d .
C5B C 0.3450(5) 0.7826(3) 0.0158(2) 0.0379(15) Uani 1 1 d .
F5B F 0.6114(3) 0.5900(2) 0.15386(16) 0.0584(12) Uani 1 1 d .
C6B C 0.2843(10) 0.8379(9) 0.0286(4) 0.128(7) Uani 1 1 d .
F6B F 0.4875(3) 0.5951(2) 0.18091(12) 0.0445(9) Uani 1 1 d .
C7B C 0.314(2) 0.7462(7) -0.0211(3) 0.206(15) Uani 1 1 d .
F7B F 0.5844(4) 0.5636(3) 0.06688(17) 0.0768(17) Uani 1 1 d .
C8B C 0.4384(9) 0.8166(5) -0.0006(4) 0.085(4) Uani 1 1 d .
F8B F 0.4841(4) 0.5250(2) 0.10627(15) 0.0614(13) Uani 1 1 d .
C9B C 0.2043(4) 0.6199(4) 0.1066(2) 0.0433(17) Uani 1 1 d .
F9B F 0.4554(4) 0.5803(3) 0.04907(14) 0.0677(14) Uani 1 1 d .
C10B C 0.2471(7) 0.5601(6) 0.1352(4) 0.076(3) Uani 1 1 d .
F10B F 0.3227(4) 0.8821(3) 0.05517(19) 0.0813(18) Uani 1 1 d .
F11B F 0.2222(4) 0.8062(4) 0.05461(19) 0.119(3) Uani 1 1 d .
C11B C 0.1226(9) 0.6304(7) 0.1310(6) 0.107(5) Uani 1 1 d .
C12B C 0.1900(7) 0.5995(5) 0.0573(4) 0.26(2) Uani 1 1 d D
F12B F 0.2384(5) 0.8584(4) -0.00554(18) 0.112(3) Uani 1 1 d .
C13B C 0.3285(4) 0.8109(3) 0.17322(17) 0.0296(13) Uani 1 1 d .
F13B F 0.3225(6) 0.7816(3) -0.06040(15) 0.112(3) Uani 1 1 d .
C14B C 0.3531(6) 0.8834(4) 0.1711(3) 0.059(2) Uani 1 1 d .
F14B F 0.3606(5) 0.6917(3) -0.02998(17) 0.091(2) Uani 1 1 d .
C15B C 0.3808(6) 0.7775(4) 0.2104(2) 0.051(2) Uani 1 1 d .
F15B F 0.2258(4) 0.7289(3) -0.0135(2) 0.084(2) Uani 1 1 d .
C16B C 0.2348(6) 0.8087(6) 0.1852(3) 0.073(3) Uani 1 1 d .
F16B F 0.4080(7) 0.8747(4) -0.0206(4) 0.183(6) Uani 1 1 d .
F17B F 0.4727(4) 0.7733(3) -0.02440(18) 0.0818(19) Uani 1 1 d .
F18B F 0.4683(6) 0.8398(3) 0.0376(3) 0.138(4) Uani 1 1 d .
F19B F 0.2809(4) 0.5867(3) 0.17050(16) 0.0770(17) Uani 1 1 d .
F20B F 0.1894(5) 0.5181(3) 0.1478(2) 0.111(3) Uani 1 1 d .
F21B F 0.3094(4) 0.5339(3) 0.1068(3) 0.094(2) Uani 1 1 d .
F22B F 0.0910(4) 0.6906(4) 0.1100(3) 0.122(3) Uani 1 1 d .
F23B F 0.1261(4) 0.6284(3) 0.17172(19) 0.0809(17) Uani 1 1 d .
F24B F 0.0617(4) 0.5884(6) 0.1086(5) 0.206(7) Uani 1 1 d .
F25B F 0.1317(5) 0.6390(5) 0.0383(2) 0.108(3) Uani 1 1 d D
F26B F 0.2733(3) 0.6009(3) 0.03841(15) 0.0627(12) Uani 1 1 d .
F27B F 0.1808(4) 0.5326(3) 0.05621(19) 0.0806(16) Uani 1 1 d .
F28B F 0.2955(5) 0.9175(3) 0.14786(18) 0.0866(19) Uani 1 1 d .
F29B F 0.3590(4) 0.9123(3) 0.21110(16) 0.0757(16) Uani 1 1 d .
F30B F 0.4212(4) 0.8934(3) 0.1503(2) 0.0761(15) Uani 1 1 d .
F31B F 0.4594(4) 0.7941(4) 0.2063(2) 0.107(2) Uani 1 1 d .
F32B F 0.3742(5) 0.7141(2) 0.20931(16) 0.0821(19) Uani 1 1 d .
F33B F 0.3560(5) 0.7962(3) 0.24962(14) 0.091(2) Uani 1 1 d .
F34B F 0.2176(5) 0.7434(4) 0.1987(2) 0.108(3) Uani 1 1 d .
F35B F 0.1872(3) 0.8218(4) 0.1510(2) 0.098(2) Uani 1 1 d .
F36B F 0.2106(4) 0.8465(4) 0.2153(2) 0.105(2) Uani 1 1 d .
Cl1 Cl 0.6544(2) 0.41810(18) 0.17284(10) 0.0960(9) Uani 1 1 d .
Cl2 Cl 0.75121(16) 0.46705(13) 0.10090(8) 0.0699(6) Uani 1 1 d .
Cl3 Cl 0.7095(2) 0.33078(13) 0.10454(11) 0.0929(9) Uani 1 1 d .
C47 C 0.6756(5) 0.4104(4) 0.1166(3) 0.056(2) Uani 1 1 d .
H47 H 0.6230 0.4193 0.0998 0.068 Uiso 1 1 calc R

loop_
_atom_site_aniso_label
_atom_site_aniso_U_11
_atom_site_aniso_U_22
_atom_site_aniso_U_33
_atom_site_aniso_U_23
_atom_site_aniso_U_13
_atom_site_aniso_U_12
Fe1 0.0256(4) 0.0217(4) 0.0211(4) -0.0005(3) 0.0019(3) 0.0031(3)
C1 0.031(3) 0.019(3) 0.022(3) 0.0009(19) 0.001(2) 0.001(2)
N1 0.031(3) 0.016(2) 0.021(2) -0.0017(16) 0.0003(19) -0.0003(18)
B1 0.040(4) 0.013(3) 0.017(3) 0.001(2) 0.003(3) -0.001(2)
C2 0.033(3) 0.016(3) 0.022(3) 0.0046(19) 0.004(2) 0.000(2)
C3 0.033(3) 0.027(3) 0.025(3) 0.000(2) 0.010(2) 0.001(2)
C4 0.028(3) 0.030(3) 0.033(3) -0.001(2) 0.006(2) 0.001(2)
C5 0.025(3) 0.021(3) 0.034(3) 0.000(2) -0.002(2) -0.003(2)
C6 0.042(4) 0.028(3) 0.028(3) -0.002(2) 0.007(3) -0.007(3)
C7 0.043(4) 0.014(3) 0.041(3) 0.001(2) 0.005(3) 0.008(2)
C8 0.042(4) 0.027(3) 0.039(3) 0.010(2) -0.011(3) 0.005(3)
C9 0.044(4) 0.028(3) 0.028(3) 0.005(2) 0.008(3) -0.003(3)
C10 0.025(3) 0.025(3) 0.036(3) 0.001(2) 0.005(2) -0.004(2)
C12 0.031(3) 0.018(3) 0.030(3) 0.001(2) -0.004(2) 0.005(2)
C13 0.040(3) 0.028(3) 0.019(3) -0.004(2) -0.002(2) -0.001(2)
C14 0.036(3) 0.014(3) 0.034(3) -0.001(2) 0.008(3) 0.000(2)
C15 0.024(3) 0.017(3) 0.032(3) 0.000(2) 0.001(2) -0.002(2)
C16 0.034(4) 0.042(4) 0.037(3) -0.002(3) -0.006(3) 0.006(3)
C17 0.039(3) 0.033(3) 0.034(3) -0.014(3) 0.006(3) 0.009(3)
C18 0.034(3) 0.014(3) 0.030(3) 0.000(2) -0.007(2) 0.001(2)
C19 0.037(3) 0.030(3) 0.035(3) -0.003(2) -0.009(3) 0.002(2)
C20 0.037(4) 0.037(4) 0.065(5) -0.011(3) -0.022(3) -0.002(3)
C21 0.065(5) 0.027(3) 0.046(4) -0.002(3) -0.036(4) 0.007(3)
C22 0.076(6) 0.025(3) 0.033(3) -0.001(2) -0.022(3) -0.009(3)
C23 0.049(4) 0.020(3) 0.029(3) 0.002(2) -0.002(3) 0.000(2)
Fe2 0.0254(4) 0.0200(4) 0.0225(4) -0.0002(3) 0.0016(3) -0.0014(3)
N2 0.040(3) 0.020(2) 0.029(3) -0.0001(18) 0.013(2) -0.0022(19)
B2 0.038(4) 0.018(3) 0.035(4) -0.001(2) 0.007(3) -0.007(3)
C24 0.025(3) 0.020(3) 0.033(3) 0.002(2) 0.003(2) 0.000(2)
C25 0.034(3) 0.021(3) 0.024(3) 0.002(2) -0.002(2) -0.008(2)
C26 0.026(3) 0.029(3) 0.036(3) 0.006(2) 0.008(3) -0.007(2)
C27 0.047(4) 0.028(3) 0.022(3) 0.004(2) 0.015(3) -0.002(3)
C28 0.046(4) 0.025(3) 0.022(3) 0.000(2) -0.008(3) -0.001(2)
C29 0.030(3) 0.027(3) 0.044(4) 0.006(3) 0.006(3) -0.008(2)
C30 0.043(4) 0.026(3) 0.032(3) 0.010(2) 0.003(3) -0.010(2)
C31 0.035(3) 0.022(3) 0.047(4) 0.008(3) -0.006(3) -0.004(2)
C32 0.040(3) 0.013(3) 0.046(4) -0.007(2) 0.009(3) 0.005(2)
C33 0.036(3) 0.025(3) 0.044(4) -0.004(2) -0.006(3) -0.012(2)
C34 0.032(3) 0.017(3) 0.034(3) 0.000(2) 0.002(2) -0.005(2)
C35 0.032(3) 0.030(3) 0.056(4) 0.002(3) 0.008(3) -0.003(3)
C36 0.039(4) 0.019(3) 0.088(6) 0.004(3) 0.018(4) 0.000(3)
C37 0.064(5) 0.020(3) 0.066(5) 0.006(3) 0.038(4) 0.006(3)
C38 0.061(4) 0.022(3) 0.035(3) 0.001(2) 0.020(3) 0.002(3)
C39 0.037(4) 0.040(4) 0.072(5) -0.009(3) -0.019(4) -0.002(3)
C40 0.093(7) 0.053(5) 0.072(6) 0.005(4) 0.049(6) 0.019(5)
C41 0.057(4) 0.017(3) 0.026(3) -0.002(2) -0.002(3) -0.006(3)
C42 0.074(5) 0.040(4) 0.023(3) 0.001(3) -0.007(3) -0.018(3)
C43 0.087(7) 0.052(5) 0.028(4) 0.009(3) -0.002(4) -0.002(4)
C44 0.105(8) 0.031(4) 0.041(4) -0.007(3) -0.031(5) 0.005(4)
C45 0.074(5) 0.024(4) 0.049(4) -0.003(3) -0.017(4) 0.003(3)
C46 0.052(4) 0.023(3) 0.035(3) 0.001(2) -0.007(3) 0.002(3)
F1A 0.085(5) 0.272(12) 0.056(4) 0.085(5) -0.033(3) -0.086(6)
O1A 0.023(2) 0.035(2) 0.034(2) 0.0090(17) -0.0019(17) -0.0031(16)
Al1A 0.0210(8) 0.0268(8) 0.0186(7) 0.0020(6) 0.0014(6) 0.0047(6)
C1A 0.022(3) 0.033(3) 0.046(4) 0.012(3) 0.004(3) 0.002(2)
O2A 0.028(2) 0.034(2) 0.034(2) 0.0141(18) 0.0000(17) -0.0005(17)
F2A 0.0267(19) 0.045(2) 0.058(2) 0.0208(18) 0.0026(17) 0.0112(15)
C2A 0.016(5) 0.059(8) 0.61(5) 0.161(17) 0.034(12) 0.013(4)
O3A 0.033(2) 0.044(3) 0.0196(19) 0.0022(16) -0.0027(17) 0.0063(19)
F3A 0.034(2) 0.041(2) 0.053(2) 0.0051(17) 0.0041(18) -0.0074(16)
C3A 0.22(2) 0.70(5) 0.133(13) 0.27(2) -0.163(14) -0.36(3)
O4A 0.028(2) 0.044(3) 0.028(2) -0.0034(18) 0.0024(17) 0.0107(18)
F4A 0.071(4) 0.067(4) 0.216(9) -0.070(5) 0.045(5) -0.001(3)
C4A 0.176(17) 0.067(9) 0.43(4) -0.119(16) 0.24(2) -0.070(10)
C5A 0.036(3) 0.029(3) 0.033(3) 0.008(2) -0.001(3) 0.000(3)
F5A 0.051(3) 0.157(6) 0.096(4) 0.065(4) -0.039(3) -0.050(4)
C6A 0.053(4) 0.031(4) 0.042(4) 0.001(3) -0.001(3) 0.001(3)
F6A 0.044(2) 0.065(3) 0.039(2) 0.0069(18) -0.0127(18) 0.001(2)
C7A 0.062(5) 0.045(4) 0.035(4) 0.006(3) 0.000(3) 0.011(3)
F7A 0.041(3) 0.040(3) 0.160(6) 0.018(3) -0.020(3) 0.016(2)
C8A 0.057(5) 0.041(4) 0.051(4) 0.012(3) -0.002(4) -0.015(3)
F8A 0.060(3) 0.055(3) 0.061(3) -0.004(2) 0.011(2) 0.020(2)
C9A 0.036(3) 0.039(3) 0.017(3) -0.004(2) -0.001(2) 0.007(3)
F9A 0.052(3) 0.068(3) 0.127(5) 0.023(3) 0.054(3) 0.019(2)
C10A 0.035(4) 0.061(5) 0.032(3) -0.009(3) -0.006(3) 0.011(3)
F10A 0.053(3) 0.065(3) 0.041(2) 0.0075(19) 0.016(2) 0.017(2)
C11 0.028(3) 0.019(3) 0.024(3) 0.0003(19) -0.004(2) 0.002(2)
C11A 0.056(4) 0.045(4) 0.027(3) 0.002(3) -0.009(3) 0.005(3)
F11A 0.033(2) 0.049(3) 0.080(3) 0.011(2) 0.001(2) 0.0042(18)
C12A 0.042(4) 0.038(4) 0.035(3) -0.001(3) 0.005(3) 0.005(3)
F12A 0.055(3) 0.036(2) 0.066(3) -0.0008(19) 0.002(2) 0.0110(18)
C13A 0.030(3) 0.039(4) 0.024(3) -0.002(2) 0.009(2) 0.006(3)
F13A 0.059(3) 0.061(3) 0.045(2) -0.002(2) -0.019(2) 0.004(2)
C14A 0.038(4) 0.055(4) 0.029(3) -0.007(3) -0.001(3) 0.009(3)
F14A 0.078(3) 0.058(3) 0.046(2) 0.020(2) 0.000(2) 0.021(2)
C15A 0.035(4) 0.047(4) 0.037(4) -0.006(3) 0.010(3) 0.004(3)
F15A 0.072(3) 0.073(3) 0.027(2) 0.0100(19) 0.011(2) 0.008(2)
C16A 0.028(3) 0.038(4) 0.033(3) -0.004(3) 0.003(3) 0.009(2)
F16A 0.070(3) 0.039(3) 0.091(4) 0.020(2) 0.010(3) -0.014(2)
F17A 0.033(2) 0.064(3) 0.069(3) 0.015(2) 0.009(2) -0.0101(19)
F18A 0.075(3) 0.060(3) 0.049(3) -0.010(2) -0.004(2) -0.016(2)
F19A 0.033(2) 0.069(3) 0.033(2) 0.0028(18) 0.0074(16) -0.0017(18)
F20A 0.045(2) 0.075(3) 0.042(2) -0.012(2) -0.0061(18) 0.030(2)
F21A 0.038(2) 0.087(3) 0.040(2) -0.019(2) -0.0109(18) -0.002(2)
F22A 0.081(3) 0.040(2) 0.040(2) 0.0016(17) -0.008(2) 0.014(2)
F23A 0.070(3) 0.068(3) 0.035(2) 0.014(2) -0.016(2) 0.011(2)
F24A 0.070(3) 0.057(3) 0.034(2) 0.0128(18) 0.005(2) -0.002(2)
F25A 0.057(3) 0.038(2) 0.049(2) -0.0074(18) 0.014(2) -0.0009(18)
F26A 0.055(2) 0.065(3) 0.0250(18) -0.0137(17) 0.0010(17) 0.006(2)
F27A 0.041(2) 0.055(3) 0.038(2) -0.0003(17) 0.0120(17) 0.0131(18)
F28A 0.039(2) 0.071(3) 0.054(3) -0.007(2) -0.0130(19) -0.007(2)
F29A 0.059(3) 0.079(3) 0.036(2) 0.000(2) -0.015(2) 0.031(2)
F30A 0.064(3) 0.073(3) 0.027(2) -0.0083(19) 0.0051(19) 0.008(2)
F31A 0.069(3) 0.044(3) 0.057(3) 0.0091(19) 0.024(2) 0.005(2)
F32A 0.036(2) 0.054(3) 0.056(2) -0.0040(19) 0.0206(19) 0.0041(18)
F33A 0.046(2) 0.069(3) 0.049(2) -0.018(2) 0.013(2) -0.015(2)
F34A 0.049(2) 0.036(2) 0.052(2) -0.0036(17) 0.0180(19) 0.0103(17)
F35A 0.041(2) 0.052(3) 0.055(3) 0.0004(19) -0.0085(19) 0.0122(18)
F36A 0.041(2) 0.045(2) 0.051(2) 0.0024(17) 0.0063(18) -0.0003(17)
Al1B 0.0230(8) 0.0279(9) 0.0172(7) -0.0014(6) -0.0004(6) 0.0038(6)
C1B 0.025(3) 0.029(3) 0.019(3) 0.006(2) -0.002(2) 0.001(2)
O1B 0.024(2) 0.041(3) 0.032(2) 0.0083(18) 0.0036(17) 0.0060(17)
F1B 0.075(3) 0.043(3) 0.071(3) 0.012(2) -0.019(3) -0.026(2)
O2B 0.048(3) 0.033(2) 0.0223(19) 0.0063(16) 0.0030(18) 0.0145(19)
C2B 0.028(3) 0.063(5) 0.051(4) 0.013(4) -0.005(3) -0.010(3)
F2B 0.021(2) 0.137(5) 0.097(4) 0.058(4) -0.001(2) -0.009(3)
C3B 0.046(4) 0.041(4) 0.032(3) 0.007(3) -0.015(3) 0.002(3)
O3B 0.031(3) 0.057(3) 0.083(4) 0.023(3) -0.013(3) -0.009(2)
F3B 0.037(2) 0.071(3) 0.040(2) 0.0241(19) 0.0152(17) 0.0102(19)
C4B 0.072(6) 0.050(5) 0.037(4) 0.000(3) -0.011(4) 0.005(4)
O4B 0.077(4) 0.042(3) 0.028(2) -0.0122(19) -0.009(2) 0.023(3)
F4B 0.082(3) 0.059(3) 0.047(2) -0.007(2) -0.032(2) -0.018(2)
C5B 0.055(4) 0.037(4) 0.022(3) 0.002(2) 0.000(3) 0.021(3)
F5B 0.042(2) 0.072(3) 0.062(3) 0.017(2) -0.013(2) 0.018(2)
C6B 0.123(11) 0.205(17) 0.058(6) 0.024(9) 0.010(7) 0.130(12)
F6B 0.058(2) 0.049(2) 0.0267(18) 0.0093(16) -0.0047(17) -0.0010(18)
C7B 0.50(4) 0.080(9) 0.037(5) -0.017(6) -0.068(13) 0.169(18)
F7B 0.091(4) 0.084(4) 0.055(3) -0.005(3) 0.022(3) 0.047(3)
C8B 0.122(10) 0.054(6) 0.080(7) 0.040(5) 0.030(7) 0.007(6)
F8B 0.100(4) 0.029(2) 0.055(3) -0.0027(18) -0.013(3) -0.009(2)
C9B 0.024(3) 0.053(4) 0.052(4) -0.021(3) 0.002(3) -0.014(3)
F9B 0.100(4) 0.067(3) 0.036(2) -0.010(2) -0.023(3) -0.013(3)
C10B 0.066(6) 0.089(8) 0.074(7) 0.013(5) -0.005(5) -0.004(5)
F10B 0.127(5) 0.050(3) 0.067(3) -0.027(2) -0.021(3) 0.035(3)
F11B 0.096(5) 0.200(8) 0.061(3) 0.055(4) 0.040(3) 0.112(5)
C11B 0.077(8) 0.082(9) 0.163(15) 0.008(8) 0.027(9) 0.017(7)
C12B 0.39(4) 0.26(3) 0.134(15) -0.147(18) 0.18(2) -0.29(3)
F12B 0.148(6) 0.140(6) 0.049(3) 0.032(3) 0.016(3) 0.117(5)
C13B 0.044(4) 0.032(3) 0.012(2) -0.001(2) 0.000(2) 0.008(3)
F13B 0.217(8) 0.094(4) 0.025(2) -0.003(2) -0.007(3) 0.093(5)
C14B 0.085(6) 0.044(5) 0.048(4) 0.008(3) 0.005(4) -0.014(4)
F14B 0.162(6) 0.057(3) 0.054(3) -0.024(2) -0.037(3) 0.056(4)
C15B 0.088(6) 0.039(4) 0.025(3) -0.005(3) -0.012(4) 0.029(4)
F15B 0.087(4) 0.056(4) 0.108(5) -0.003(3) -0.045(4) -0.011(3)
C16B 0.067(6) 0.113(8) 0.039(4) 0.018(5) 0.033(4) 0.011(5)
F16B 0.219(10) 0.114(7) 0.215(10) 0.125(7) -0.139(9) -0.084(7)
F17B 0.083(4) 0.100(4) 0.063(3) 0.035(3) 0.035(3) 0.044(3)
F18B 0.194(9) 0.055(4) 0.165(8) 0.036(4) -0.126(7) -0.046(4)
F19B 0.115(5) 0.072(4) 0.044(3) 0.003(2) -0.016(3) -0.038(3)
F20B 0.148(6) 0.089(5) 0.098(5) 0.009(4) 0.015(5) -0.075(5)
F21B 0.077(4) 0.055(3) 0.151(6) -0.021(4) 0.027(4) 0.010(3)
F22B 0.065(4) 0.103(5) 0.197(9) -0.058(6) 0.008(5) 0.033(4)
F23B 0.083(4) 0.107(5) 0.053(3) -0.007(3) 0.028(3) 0.006(3)
F24B 0.044(4) 0.177(10) 0.398(19) -0.132(11) 0.046(7) -0.053(5)
F25B 0.102(5) 0.152(7) 0.068(4) -0.001(4) -0.042(4) -0.017(5)
F26B 0.073(3) 0.068(3) 0.048(3) -0.008(2) 0.003(2) -0.005(3)
F27B 0.100(4) 0.068(3) 0.073(4) -0.028(3) -0.016(3) -0.007(3)
F28B 0.142(6) 0.047(3) 0.071(3) 0.017(2) -0.036(4) 0.018(3)
F29B 0.121(5) 0.057(3) 0.049(3) -0.015(2) -0.002(3) 0.000(3)
F30B 0.071(3) 0.058(3) 0.099(4) -0.016(3) 0.021(3) -0.006(3)
F31B 0.078(4) 0.152(7) 0.092(5) 0.015(4) -0.048(4) 0.025(4)
F32B 0.167(6) 0.029(3) 0.050(3) 0.0042(18) -0.035(3) 0.024(3)
F33B 0.188(7) 0.064(3) 0.021(2) -0.0075(19) -0.012(3) 0.057(4)
F34B 0.143(6) 0.104(5) 0.076(4) -0.023(3) 0.059(4) -0.064(5)
F35B 0.032(3) 0.172(7) 0.089(4) 0.025(4) 0.006(3) 0.014(3)
F36B 0.082(4) 0.168(7) 0.066(4) -0.033(4) 0.034(3) 0.024(4)
Cl1 0.094(2) 0.114(2) 0.0804(17) 0.0108(16) 0.0308(15) -0.0108(17)
Cl2 0.0823(15) 0.0723(14) 0.0551(12) -0.0014(10) 0.0077(11) -0.0073(11)
Cl3 0.123(2) 0.0533(14) 0.102(2) -0.0043(13) -0.0372(18) 0.0175(14)
C47 0.054(5) 0.059(5) 0.057(5) 0.008(4) -0.019(4) 0.003(4)

loop_
_atom_type_symbol
_atom_type_description
_atom_type_scat_dispersion_real
_atom_type_scat_dispersion_imag
_atom_type_scat_source
C C 0.0181 0.0091 'International Tables Vol C Tables 4.2.6.8 and 6.1.1.4'
H H 0.0000 0.0000 'International Tables Vol C Tables 4.2.6.8 and 6.1.1.4'
N N 0.0311 0.0180 'International Tables Vol C Tables 4.2.6.8 and 6.1.1.4'
O O 0.0492 0.0322 'International Tables Vol C Tables 4.2.6.8 and 6.1.1.4'
F F 0.0727 0.0534 'International Tables Vol C Tables 4.2.6.8 and 6.1.1.4'
Al Al 0.2130 0.2455 'International Tables Vol C Tables 4.2.6.8 and 6.1.1.4'
Fe Fe -1.1336 3.1974 'International Tables Vol C Tables 4.2.6.8 and 6.1.1.4'
Cl Cl 0.3639 0.7018 'International Tables Vol C Tables 4.2.6.8 and 6.1.1.4'
B B 0.0090 0.0039 'International Tables Vol C Tables 4.2.6.8 and 6.1.1.4'

loop_
_geom_angle_atom_site_label_1
_geom_angle_atom_site_label_2
_geom_angle_atom_site_label_3
_geom_angle
C1 Fe1 C2 42.0(2)
C1 Fe1 C8 122.6(2)
C2 Fe1 C8 160.7(3)
C1 Fe1 C3 69.0(2)
C2 Fe1 C3 41.1(2)
C8 Fe1 C3 156.3(3)
C1 Fe1 C7 156.6(2)
C2 Fe1 C7 158.3(2)
C8 Fe1 C7 40.4(3)
C3 Fe1 C7 120.8(2)
C1 Fe1 C9 109.8(2)
C2 Fe1 C9 125.8(2)
C8 Fe1 C9 40.0(3)
C3 Fe1 C9 161.8(3)
C7 Fe1 C9 67.8(3)
C1 Fe1 C5 41.0(2)
C2 Fe1 C5 70.4(2)
C8 Fe1 C5 105.0(3)
C3 Fe1 C5 69.3(2)
C7 Fe1 C5 119.0(2)
C9 Fe1 C5 122.6(3)
C1 Fe1 C6 161.9(3)
C2 Fe1 C6 123.9(2)
C8 Fe1 C6 67.6(3)
C3 Fe1 C6 107.9(2)
C7 Fe1 C6 40.7(3)
C9 Fe1 C6 67.2(2)
C5 Fe1 C6 156.2(3)
C1 Fe1 C4 67.7(2)
C2 Fe1 C4 68.5(2)
C8 Fe1 C4 120.8(3)
C3 Fe1 C4 40.3(2)
C7 Fe1 C4 105.1(2)
C9 Fe1 C4 157.5(3)
C5 Fe1 C4 40.6(2)
C6 Fe1 C4 122.2(2)
C1 Fe1 C10 126.2(2)
C2 Fe1 C10 110.3(2)
C8 Fe1 C10 67.4(3)
C3 Fe1 C10 125.2(3)
C7 Fe1 C10 68.0(2)
C9 Fe1 C10 39.9(3)
C5 Fe1 C10 160.0(2)
C6 Fe1 C10 40.0(2)
C4 Fe1 C10 159.3(2)
C5 C1 C11 139.7(5)
C5 C1 C2 109.9(5)
C11 C1 C2 109.7(5)
C5 C1 Fe1 70.9(3)
C11 C1 Fe1 117.2(4)
C2 C1 Fe1 69.6(3)
C15 N1 C11 121.2(5)
C15 N1 B1 127.6(5)
C11 N1 B1 111.2(5)
C2 B1 C18 131.4(5)
C2 B1 N1 102.2(5)
C18 B1 N1 126.3(5)
C3 C2 C1 105.8(5)
C3 C2 B1 144.1(5)
C1 C2 B1 106.9(5)
C3 C2 Fe1 69.7(3)
C1 C2 Fe1 68.4(3)
B1 C2 Fe1 109.5(4)
C4 C3 C2 108.6(5)
C4 C3 Fe1 70.8(3)
C2 C3 Fe1 69.3(3)
C3 C4 C5 110.0(5)
C3 C4 Fe1 68.9(3)
C5 C4 Fe1 69.3(3)
C1 C5 C4 105.6(5)
C1 C5 Fe1 68.1(3)
C4 C5 Fe1 70.1(3)
C10 C6 C7 108.4(5)
C10 C6 Fe1 70.6(3)
C7 C6 Fe1 69.2(3)
C8 C7 C6 106.8(5)
C8 C7 Fe1 69.5(3)
C6 C7 Fe1 70.1(3)
C9 C8 C7 108.9(6)
C9 C8 Fe1 70.7(3)
C7 C8 Fe1 70.1(3)
C8 C9 C10 108.4(5)
C8 C9 Fe1 69.3(4)
C10 C9 Fe1 70.7(3)
C9 C10 C6 107.5(5)
C9 C10 Fe1 69.4(3)
C6 C10 Fe1 69.3(3)
C13 C12 C11 117.4(5)
C13 C12 C16 122.2(5)
C11 C12 C16 120.3(5)
C12 C13 C14 122.4(5)
C15 C14 C13 117.7(5)
C15 C14 C17 120.5(6)
C13 C14 C17 121.8(5)
N1 C15 C14 121.1(5)
C19 C18 C23 117.0(5)
C19 C18 B1 125.9(5)
C23 C18 B1 117.2(5)
C20 C19 C18 122.2(7)
C19 C20 C21 117.9(7)
C22 C21 C20 121.5(6)
C23 C22 C21 119.5(7)
C22 C23 C18 121.9(7)
C25 Fe2 C24 41.8(2)
C25 Fe2 C26 40.7(2)
C24 Fe2 C26 69.1(2)
C25 Fe2 C31 121.4(2)
C24 Fe2 C31 158.3(3)
C26 Fe2 C31 107.0(3)
C25 Fe2 C32 154.2(3)
C24 Fe2 C32 160.4(3)
C26 Fe2 C32 117.8(3)
C31 Fe2 C32 40.7(3)
C25 Fe2 C27 68.2(2)
C24 Fe2 C27 67.7(2)
C26 Fe2 C27 40.9(3)
C31 Fe2 C27 124.2(3)
C32 Fe2 C27 104.8(3)
C25 Fe2 C33 164.9(3)
C24 Fe2 C33 125.5(3)
C26 Fe2 C33 152.5(3)
C31 Fe2 C33 67.9(3)
C32 Fe2 C33 40.5(3)
C27 Fe2 C33 118.0(3)
C25 Fe2 C30 111.7(2)
C24 Fe2 C30 124.7(3)
C26 Fe2 C30 127.6(3)
C31 Fe2 C30 39.9(3)
C32 Fe2 C30 67.4(3)
C27 Fe2 C30 162.7(3)
C33 Fe2 C30 66.8(3)
C25 Fe2 C28 69.1(2)
C24 Fe2 C28 40.3(2)
C26 Fe2 C28 68.8(3)
C31 Fe2 C28 160.0(3)
C32 Fe2 C28 122.5(3)
C27 Fe2 C28 40.1(3)
C33 Fe2 C28 106.2(3)
C30 Fe2 C28 157.2(3)
C25 Fe2 C29 129.2(3)
C24 Fe2 C29 110.4(2)
C26 Fe2 C29 165.3(3)
C31 Fe2 C29 67.6(3)
C32 Fe2 C29 67.8(3)
C27 Fe2 C29 153.6(3)
C33 Fe2 C29 39.9(3)
C30 Fe2 C29 39.7(3)
C28 Fe2 C29 121.0(3)
C38 N2 C34 119.3(6)
C38 N2 B2 127.9(6)
C34 N2 B2 112.8(5)
C41 B2 C25 132.2(6)
C41 B2 N2 127.1(6)
C25 B2 N2 100.6(5)
C28 C24 C25 108.6(5)
C28 C24 C34 141.0(6)
C25 C24 C34 110.0(5)
C28 C24 Fe2 71.6(3)
C25 C24 Fe2 69.0(3)
C34 C24 Fe2 118.0(4)
C26 C25 C24 107.5(5)
C26 C25 B2 141.2(6)
C24 C25 B2 107.8(5)
C26 C25 Fe2 70.0(3)
C24 C25 Fe2 69.1(3)
B2 C25 Fe2 108.6(4)
C25 C26 C27 107.5(5)
C25 C26 Fe2 69.3(3)
C27 C26 Fe2 70.6(3)
C28 C27 C26 109.2(5)
C28 C27 Fe2 70.3(3)
C26 C27 Fe2 68.6(3)
C24 C28 C27 107.1(5)
C24 C28 Fe2 68.1(3)
C27 C28 Fe2 69.6(3)
C30 C29 C33 107.2(6)
C30 C29 Fe2 69.7(3)
C33 C29 Fe2 69.3(3)
C31 C30 C29 109.3(6)
C31 C30 Fe2 69.0(3)
C29 C30 Fe2 70.6(3)
C30 C31 C32 107.7(6)
C30 C31 Fe2 71.1(4)
C32 C31 Fe2 69.8(3)
C31 C32 C33 107.4(6)
C31 C32 Fe2 69.5(3)
C33 C32 Fe2 70.4(3)
C29 C33 C32 108.4(6)
C29 C33 Fe2 70.8(3)
C32 C33 Fe2 69.1(3)
N2 C34 C35 122.6(6)
N2 C34 C24 107.7(5)
C35 C34 C24 129.7(6)
C34 C35 C36 116.6(7)
C34 C35 C39 121.9(6)
C36 C35 C39 121.5(7)
C37 C36 C35 121.9(7)
C38 C37 C36 117.5(6)
C38 C37 C40 121.2(8)
C36 C37 C40 121.3(8)
N2 C38 C37 121.9(7)
C46 C41 C42 116.2(6)
C46 C41 B2 117.0(6)
C42 C41 B2 126.8(7)
C43 C42 C41 121.2(8)
C42 C43 C44 120.7(8)
C45 C44 C43 120.6(7)
C44 C45 C46 119.4(8)
C41 C46 C45 121.9(7)
C1A O1A Al1A 145.0(4)
O4A Al1A O2A 109.5(2)
O4A Al1A O3A 106.1(2)
O2A Al1A O3A 112.9(2)
O4A Al1A O1A 113.9(2)
O2A Al1A O1A 108.3(2)
O3A Al1A O1A 106.2(2)
O1A C1A C4A 112.1(6)
O1A C1A C2A 112.0(5)
C4A C1A C2A 107.9(7)
O1A C1A C3A 106.9(5)
C4A C1A C3A 110.1(7)
C2A C1A C3A 107.8(7)
C5A O2A Al1A 150.4(4)
F2A C2A F3A 105.8(7)
F2A C2A F1A 119.7(10)
F3A C2A F1A 116.7(9)
F2A C2A C1A 105.7(9)
F3A C2A C1A 106.5(9)
F1A C2A C1A 101.0(6)
C9A O3A Al1A 145.1(4)
F6A C3A F4A 122.2(11)
F6A C3A F5A 102.4(7)
F4A C3A F5A 119.6(10)
F6A C3A C1A 106.1(9)
F4A C3A C1A 101.7(7)
F5A C3A C1A 102.4(9)
C13A O4A Al1A 150.3(4)
F9A C4A F8A 101.2(8)
F9A C4A F7A 115.4(9)
F8A C4A F7A 110.5(8)
F9A C4A C1A 114.4(8)
F8A C4A C1A 109.2(8)
F7A C4A C1A 106.0(7)
O2A C5A C7A 109.6(5)
O2A C5A C6A 113.3(5)
C7A C5A C6A 110.0(6)
O2A C5A C8A 106.6(5)
C7A C5A C8A 109.6(6)
C6A C5A C8A 107.6(6)
F12A C6A F10A 108.6(6)
F12A C6A F11A 107.6(6)
F10A C6A F11A 105.3(6)
F12A C6A C5A 113.7(6)
F10A C6A C5A 111.3(6)
F11A C6A C5A 109.9(6)
F14A C7A F13A 105.6(6)
F14A C7A F15A 108.3(6)
F13A C7A F15A 107.3(6)
F14A C7A C5A 114.5(6)
F13A C7A C5A 111.1(6)
F15A C7A C5A 109.7(6)
F17A C8A F16A 108.3(6)
F17A C8A F18A 109.4(7)
F16A C8A F18A 109.3(7)
F17A C8A C5A 109.9(6)
F16A C8A C5A 110.1(6)
F18A C8A C5A 109.8(6)
O3A C9A C10A 113.1(5)
O3A C9A C11A 108.5(5)
C10A C9A C11A 111.5(6)
O3A C9A C12A 105.5(5)
C10A C9A C12A 108.8(6)
C11A C9A C12A 109.3(5)
F19A C10A F21A 107.3(6)
F19A C10A F20A 106.7(5)
F21A C10A F20A 106.1(5)
F19A C10A C9A 112.7(5)
F21A C10A C9A 113.2(5)
F20A C10A C9A 110.4(6)
N1 C11 C12 120.1(5)
N1 C11 C1 109.0(5)
C12 C11 C1 130.9(5)
F22A C11A F24A 108.9(6)
F22A C11A F23A 106.7(6)
F24A C11A F23A 108.2(5)
F22A C11A C9A 110.0(5)
F24A C11A C9A 112.1(6)
F23A C11A C9A 110.7(6)
F27A C12A F25A 108.4(6)
F27A C12A F26A 106.5(5)
F25A C12A F26A 108.1(6)
F27A C12A C9A 112.0(6)
F25A C12A C9A 110.5(5)
F26A C12A C9A 111.3(5)
O4A C13A C15A 109.5(5)
O4A C13A C14A 110.6(5)
C15A C13A C14A 110.5(5)
O4A C13A C16A 106.1(5)
C15A C13A C16A 110.0(5)
C14A C13A C16A 110.0(5)
F29A C14A F30A 107.7(6)
F29A C14A F28A 108.4(6)
F30A C14A F28A 106.8(6)
F29A C14A C13A 110.5(6)
F30A C14A C13A 112.3(6)
F28A C14A C13A 111.0(6)
F33A C15A F32A 106.3(6)
F33A C15A F31A 107.6(6)
F32A C15A F31A 106.9(5)
F33A C15A C13A 113.0(5)
F32A C15A C13A 112.9(6)
F31A C15A C13A 109.8(6)
F36A C16A F35A 108.0(5)
F36A C16A F34A 108.5(5)
F35A C16A F34A 106.6(5)
F36A C16A C13A 111.7(5)
F35A C16A C13A 110.6(5)
F34A C16A C13A 111.2(5)
O3B Al1B O2B 114.7(3)
O3B Al1B O4B 106.5(3)
O2B Al1B O4B 107.5(2)
O3B Al1B O1B 108.9(2)
O2B Al1B O1B 107.4(2)
O4B Al1B O1B 111.8(2)
O1B C1B C2B 112.7(5)
O1B C1B C4B 109.5(5)
C2B C1B C4B 107.9(6)
O1B C1B C3B 109.0(5)
C2B C1B C3B 109.7(5)
C4B C1B C3B 107.9(5)
C1B O1B Al1B 149.5(4)
C5B O2B Al1B 148.5(4)
F3B C2B F2B 109.7(7)
F3B C2B F1B 106.7(6)
F2B C2B F1B 105.7(7)
F3B C2B C1B 112.2(6)
F2B C2B C1B 113.6(6)
F1B C2B C1B 108.5(6)
F5B C3B F6B 110.1(6)
F5B C3B F4B 106.1(6)
F6B C3B F4B 106.9(6)
F5B C3B C1B 113.4(6)
F6B C3B C1B 110.5(5)
F4B C3B C1B 109.5(5)
C9B O3B Al1B 152.0(5)
F9B C4B F8B 109.8(7)
F9B C4B F7B 107.7(7)
F8B C4B F7B 106.4(7)
F9B C4B C1B 111.1(6)
F8B C4B C1B 111.4(6)
F7B C4B C1B 110.3(7)
C13B O4B Al1B 153.2(5)
O2B C5B C7B 110.1(7)
O2B C5B C6B 114.5(6)
C7B C5B C6B 111.2(12)
O2B C5B C8B 105.4(6)
C7B C5B C8B 106.1(14)
C6B C5B C8B 109.0(10)
F12B C6B F10B 120.3(14)
F12B C6B F11B 101.1(12)
F10B C6B F11B 106.4(9)
F12B C6B C5B 112.0(10)
F10B C6B C5B 110.7(10)
F11B C6B C5B 104.5(12)
F14B C7B F13B 101.2(13)
F14B C7B C5B 112.9(16)
F13B C7B C5B 111.9(18)
F14B C7B F15B 111.0(18)
F13B C7B F15B 110.3(15)
C5B C7B F15B 109.2(14)
F17B C8B F18B 126.0(12)
F17B C8B F16B 118.9(10)
F18B C8B F16B 101.6(10)
F17B C8B C5B 105.1(9)
F18B C8B C5B 101.2(8)
F16B C8B C5B 99.5(9)
O3B C9B C11B 111.1(8)
O3B C9B C12B 108.6(7)
C11B C9B C12B 112.4(9)
O3B C9B C10B 111.3(6)
C11B C9B C10B 101.5(8)
C12B C9B C10B 111.8(7)
F20B C10B F19B 108.4(9)
F20B C10B F21B 115.1(10)
F19B C10B F21B 111.4(9)
F20B C10B C9B 110.2(8)
F19B C10B C9B 107.3(9)
F21B C10B C9B 104.1(8)
F23B C11B F24B 118.5(13)
F23B C11B F22B 118.6(12)
F24B C11B F22B 93.2(12)
F23B C11B C9B 116.6(12)
F24B C11B C9B 105.0(11)
F22B C11B C9B 101.3(10)
F25B C12B F27B 120.2(11)
F25B C12B F26B 116.4(10)
F27B C12B F26B 96.1(7)
F25B C12B C9B 110.6(9)
F27B C12B C9B 107.5(8)
F26B C12B C9B 104.0(7)
O4B C13B C14B 110.9(6)
O4B C13B C16B 110.6(6)
C14B C13B C16B 106.7(7)
O4B C13B C15B 110.7(5)
C14B C13B C15B 108.3(6)
C16B C13B C15B 109.6(6)
F30B C14B F28B 103.7(7)
F30B C14B F29B 108.6(8)
F28B C14B F29B 107.2(8)
F30B C14B C13B 113.2(7)
F28B C14B C13B 110.1(7)
F29B C14B C13B 113.4(6)
F32B C15B F31B 109.6(8)
F32B C15B F33B 106.6(7)
F31B C15B F33B 107.4(8)
F32B C15B C13B 111.8(7)
F31B C15B C13B 109.4(7)
F33B C15B C13B 111.8(6)
F36B C16B F35B 106.1(9)
F36B C16B F34B 107.4(7)
F35B C16B F34B 107.9(10)
F36B C16B C13B 117.0(9)
F35B C16B C13B 111.5(6)
F34B C16B C13B 106.5(8)
Cl2 C47 Cl3 110.1(5)
Cl2 C47 Cl1 110.1(5)
Cl3 C47 Cl1 110.4(5)

loop_
_geom_bond_atom_site_label_1
_geom_bond_atom_site_label_2
_geom_bond_distance
Fe1 C1 2.026(5)
Fe1 C2 2.043(5)
Fe1 C8 2.043(6)
Fe1 C3 2.048(6)
Fe1 C7 2.051(6)
Fe1 C9 2.061(6)
Fe1 C5 2.063(6)
Fe1 C6 2.063(6)
Fe1 C4 2.073(6)
Fe1 C10 2.079(6)
C1 C5 1.433(8)
C1 C11 1.449(8)
C1 C2 1.460(8)
N1 C15 1.354(7)
N1 C11 1.359(7)
N1 B1 1.544(7)
B1 C2 1.519(9)
B1 C18 1.524(9)
C2 C3 1.434(8)
C3 C4 1.418(9)
C4 C5 1.434(8)
C6 C10 1.418(9)
C6 C7 1.432(9)
C7 C8 1.414(9)
C8 C9 1.405(10)
C9 C10 1.413(9)
C12 C13 1.377(8)
C12 C11 1.409(8)
C12 C16 1.511(8)
C13 C14 1.388(9)
C14 C15 1.381(8)
C14 C17 1.504(8)
C18 C19 1.407(9)
C18 C23 1.415(8)
C19 C20 1.394(9)
C20 C21 1.401(12)
C21 C22 1.384(12)
C22 C23 1.372(10)
Fe2 C25 2.023(6)
Fe2 C24 2.025(5)
Fe2 C26 2.034(6)
Fe2 C31 2.042(6)
Fe2 C32 2.045(5)
Fe2 C27 2.061(6)
Fe2 C33 2.062(6)
Fe2 C30 2.069(6)
Fe2 C28 2.071(6)
Fe2 C29 2.082(6)
N2 C38 1.363(8)
N2 C34 1.364(8)
N2 B2 1.550(9)
B2 C41 1.504(10)
B2 C25 1.539(9)
C24 C28 1.412(8)
C24 C25 1.445(8)
C24 C34 1.467(8)
C25 C26 1.411(9)
C26 C27 1.429(9)
C27 C28 1.417(10)
C29 C30 1.410(9)
C29 C33 1.415(9)
C30 C31 1.404(10)
C31 C32 1.422(10)
C32 C33 1.422(9)
C34 C35 1.370(9)
C35 C36 1.402(10)
C35 C39 1.515(11)
C36 C37 1.397(12)
C37 C38 1.368(12)
C37 C40 1.523(10)
C41 C46 1.396(10)
C41 C42 1.426(9)
C42 C43 1.361(11)
C43 C44 1.386(14)
C44 C45 1.352(13)
C45 C46 1.405(10)
F1A C2A 1.443(13)
O1A C1A 1.345(7)
O1A Al1A 1.738(4)
Al1A O4A 1.713(4)
Al1A O2A 1.719(4)
Al1A O3A 1.735(4)
C1A C4A 1.479(12)
C1A C2A 1.626(13)
C1A C3A 1.652(15)
O2A C5A 1.347(7)
F2A C2A 1.334(9)
C2A F3A 1.368(9)
O3A C9A 1.358(7)
C3A F6A 1.320(9)
C3A F4A 1.408(13)
C3A F5A 1.429(10)
O4A C13A 1.371(7)
C4A F9A 1.386(10)
C4A F8A 1.429(11)
C4A F7A 1.477(12)
C5A C7A 1.512(10)
C5A C6A 1.539(10)
C5A C8A 1.598(10)
C6A F12A 1.314(8)
C6A F10A 1.334(8)
C6A F11A 1.357(9)
C7A F14A 1.336(8)
C7A F13A 1.338(10)
C7A F15A 1.380(9)
C8A F17A 1.308(10)
C8A F16A 1.337(9)
C8A F18A 1.341(9)
C9A C10A 1.521(10)
C9A C11A 1.556(10)
C9A C12A 1.581(9)
C10A F19A 1.331(9)
C10A F21A 1.342(8)
C10A F20A 1.349(8)
C11A F22A 1.319(8)
C11A F24A 1.321(9)
C11A F23A 1.347(8)
C12A F27A 1.306(8)
C12A F25A 1.321(8)
C12A F26A 1.342(8)
C13A C15A 1.535(9)
C13A C14A 1.549(9)
C13A C16A 1.566(9)
C14A F29A 1.324(8)
C14A F30A 1.333(8)
C14A F28A 1.336(9)
C15A F33A 1.313(8)
C15A F32A 1.331(7)
C15A F31A 1.349(9)
C16A F36A 1.308(8)
C16A F35A 1.329(8)
C16A F34A 1.332(7)
Al1B O3B 1.718(5)
Al1B O2B 1.727(4)
Al1B O4B 1.731(5)
Al1B O1B 1.732(4)
C1B O1B 1.325(7)
C1B C2B 1.549(9)
C1B C4B 1.561(10)
C1B C3B 1.564(8)
F1B C2B 1.366(10)
O2B C5B 1.348(7)
C2B F3B 1.310(9)
C2B F2B 1.321(8)
C3B F5B 1.307(8)
C3B F6B 1.310(8)
C3B F4B 1.336(8)
O3B C9B 1.323(8)
C4B F9B 1.293(9)
C4B F8B 1.307(10)
C4B F7B 1.378(11)
O4B C13B 1.322(7)
C5B C7B 1.434(18)
C5B C6B 1.536(12)
C5B C8B 1.718(14)
C6B F12B 1.342(12)
C6B F10B 1.36(2)
C6B F11B 1.424(19)
C7B F14B 1.361(14)
C7B F13B 1.406(16)
C7B F15B 1.47(3)
C8B F17B 1.266(13)
C8B F18B 1.347(15)
C8B F16B 1.415(12)
C9B C11B 1.518(15)
C9B C12B 1.577(14)
C9B C10B 1.648(14)
C10B F20B 1.313(12)
C10B F19B 1.320(12)
C10B F21B 1.422(13)
C11B F23B 1.243(18)
C11B F24B 1.464(18)
C11B F22B 1.472(17)
C12B F25B 1.361(2)
C12B F27B 1.371(12)
C12B F26B 1.449(12)
C13B C14B 1.529(10)
C13B C16B 1.539(11)
C13B C15B 1.564(9)
C14B F30B 1.275(10)
C14B F28B 1.352(11)
C14B F29B 1.359(10)
C15B F32B 1.294(9)
C15B F31B 1.305(12)
C15B F33B 1.319(8)
C16B F36B 1.260(12)
C16B F35B 1.318(11)
C16B F34B 1.418(13)
Cl1 C47 1.757(9)
Cl2 C47 1.737(9)
Cl3 C47 1.746(9)
